data_2212110
loop_
_publ_author_name
'Liu, Wan-Yun'
'Huo, Ping'
'Gao, Yu-Xing'
'Liu, Peng'
'Zhao, Yu-Fen'

_publ_section_title
;
 (Diphenylphosphoryl)(4-nitrophenyl)methanol
;
_journal_coeditor_code CI2283
_journal_issue 2
_journal_name_full 'Acta Crystallographica Section E'
_journal_page_first o1008
_journal_page_last o1009
_journal_paper_doi 10.1107/S1600536807003868
_journal_volume 63
_journal_year 2007
_chemical_formula_iupac 'C19 H16 N O4 P'
_chemical_formula_moiety 'C19 H16 N O4 P'
_chemical_formula_sum 'C19 H16 N O4 P'
_chemical_formula_weight 353.30
_chemical_name_systematic
;
(Diphenylphosphoryl)(4-nitrophenyl)methanol
;
_space_group_IT_number 14
_symmetry_cell_setting monoclinic
_symmetry_space_group_name_Hall '-P 2yn'
_symmetry_space_group_name_H-M 'P 1 21/n 1'
_atom_sites_solution_hydrogens geom
_atom_sites_solution_primary direct
_atom_sites_solution_secondary difmap
_audit_creation_method SHELXL-97
_cell_angle_alpha 90.00
_cell_angle_beta 94.409(5)
_cell_angle_gamma 90.00
_cell_formula_units_Z 4
_cell_length_a 11.449(3)
_cell_length_b 6.1417(15)
_cell_length_c 23.624(6)
_cell_measurement_reflns_used 4573
_cell_measurement_temperature 298(2)
_cell_measurement_theta_max 28.2
_cell_measurement_theta_min 2.4
_cell_volume 1656.2(7)
_computing_cell_refinement 'SAINT (Bruker, 2001)'
_computing_data_collection 'SMART (Bruker, 2001)'
_computing_data_reduction SAINT
_computing_molecular_graphics 'ORTEP-3 for Windows (Farrugia, 1997)'
_computing_publication_material SHELXL97
_computing_structure_refinement 'SHELXL97 (Sheldrick, 1997)'
_computing_structure_solution 'SHELXS97 (Sheldrick, 1997)'
_diffrn_ambient_temperature 298(2)
_diffrn_measured_fraction_theta_full 1.00
_diffrn_measured_fraction_theta_max 1.00
_diffrn_measurement_device_type 'Bruker APEX area-detector'
_diffrn_measurement_method '\f and \w'
_diffrn_radiation_monochromator graphite
_diffrn_radiation_source 'fine-focus sealed tube'
_diffrn_radiation_type MoK\a
_diffrn_radiation_wavelength 0.71073
_diffrn_reflns_av_R_equivalents 0.020
_diffrn_reflns_av_sigmaI/netI 0.024
_diffrn_reflns_limit_h_max 14
_diffrn_reflns_limit_h_min -11
_diffrn_reflns_limit_k_max 7
_diffrn_reflns_limit_k_min -7
_diffrn_reflns_limit_l_max 29
_diffrn_reflns_limit_l_min -23
_diffrn_reflns_number 8522
_diffrn_reflns_theta_full 26.00
_diffrn_reflns_theta_max 26.00
_diffrn_reflns_theta_min 1.73
_diffrn_standards_interval_count 0
_diffrn_standards_interval_time 0
_diffrn_standards_number 0
_exptl_absorpt_coefficient_mu 0.190
_exptl_absorpt_correction_T_max 0.963
_exptl_absorpt_correction_T_min 0.875
_exptl_absorpt_correction_type multi-scan
_exptl_absorpt_process_details '(SADABS; Bruker, 2001)'
_exptl_crystal_colour colourless
_exptl_crystal_density_diffrn 1.417
_exptl_crystal_density_method 'not measured'
_exptl_crystal_description Plate
_exptl_crystal_F_000 736
_exptl_crystal_size_max 0.72
_exptl_crystal_size_mid 0.27
_exptl_crystal_size_min 0.20
_refine_diff_density_max 0.35
_refine_diff_density_min -0.20
_refine_ls_extinction_method none
_refine_ls_goodness_of_fit_ref 1.011
_refine_ls_hydrogen_treatment constr
_refine_ls_matrix_type full
_refine_ls_number_parameters 226
_refine_ls_number_reflns 3236
_refine_ls_number_restraints 0
_refine_ls_restrained_S_all 1.011
_refine_ls_R_factor_all 0.048
_refine_ls_R_factor_gt 0.042
_refine_ls_shift/su_max 0.001
_refine_ls_shift/su_mean 0.000
_refine_ls_structure_factor_coef Fsqd
_refine_ls_weighting_details 'calc w=1/[\s^2^(Fo^2^)+(0.0846P)^2^+0.3649P] where P=(Fo^2^+2Fc^2^)/3'
_refine_ls_weighting_scheme calc
_refine_ls_wR_factor_gt 0.123
_refine_ls_wR_factor_ref 0.128
_reflns_number_gt 2800
_reflns_number_total 3236
_reflns_threshold_expression I>2\s(I)
_cod_data_source_file ci2283.cif
_cod_data_source_block I
_cod_depositor_comments
;
The following automatic conversions were performed:
'_symmetry_cell_setting' value 'Monoclinic' changed to 'monoclinic'
according to '/home/saulius/struct/CIF-dictionaries/cif_core.dic'
dictionary named 'cif_core.dic' version 2.4.1 from 2010-06-29.

Automatic conversion script
Id: cif_fix_enum 1527 2010-12-29 10:47:43Z saulius 

The following automatic conversions were performed:

'_symmetry_cell_setting' value 'Monoclinic' changed to 'monoclinic'
according to /home/saulius/struct/CIF-dictionaries/cif_core.dic
dictionary named 'cif_core.dic' version 2.4.1 from 2010-06-29.

Automatic conversion script
Id: cif_fix_values 1715 2011-07-08 13:25:40Z adriana 
;
_cod_original_sg_symbol_H-M 'P 21/n'
_cod_database_code 2212110
_cod_database_fobs_code 2212110

loop_
_symmetry_equiv_pos_as_xyz
'x, y, z'
'-x+1/2, y+1/2, -z+1/2'
'-x, -y, -z'
'x-1/2, -y-1/2, z-1/2'

loop_
_atom_site_type_symbol
_atom_site_label
_atom_site_fract_x
_atom_site_fract_y
_atom_site_fract_z
_atom_site_U_iso_or_equiv
_atom_site_adp_type
_atom_site_calc_flag
_atom_site_refinement_flags
_atom_site_occupancy
P P1 0.54209(4) 0.01463(7) 0.191756(18) 0.03708(16) Uani d . 1
O O2 0.72213(10) 0.1251(2) 0.25261(5) 0.0423(3) Uani d . 1
H H2A 0.7808 0.1983 0.2611 0.064 Uiso calc R 1
O O1 0.57975(11) -0.2168(2) 0.19343(5) 0.0470(3) Uani d . 1
C C1 0.66566(14) 0.2040(3) 0.20149(7) 0.0369(4) Uani d . 1
H H1B 0.6358 0.3509 0.2078 0.044 Uiso calc R 1
N N1 0.96475(16) 0.2451(3) 0.02073(7) 0.0535(4) Uani d . 1
C C2 0.74280(14) 0.2096(3) 0.15313(7) 0.0369(4) Uani d . 1
C C3 0.82106(16) 0.0433(3) 0.14530(8) 0.0434(4) Uani d . 1
H H3A 0.8236 -0.0769 0.1693 0.052 Uiso calc R 1
C C8 0.46256(14) 0.0782(3) 0.12548(8) 0.0426(4) Uani d . 1
O O4 0.92624(16) 0.3266(3) -0.02382(6) 0.0695(4) Uani d . 1
O O3 1.06368(14) 0.1752(3) 0.02947(6) 0.0661(4) Uani d . 1
C C6 0.80997(18) 0.3970(3) 0.07307(8) 0.0506(5) Uani d . 1
H H6A 0.8059 0.5143 0.0481 0.061 Uiso calc R 1
C C7 0.73895(16) 0.3869(3) 0.11712(8) 0.0474(4) Uani d . 1
H H7A 0.6876 0.5008 0.1228 0.057 Uiso calc R 1
C C4 0.89517(16) 0.0540(3) 0.10241(8) 0.0459(4) Uani d . 1
H H4A 0.9496 -0.0556 0.0977 0.055 Uiso calc R 1
C C14 0.45469(14) 0.0823(3) 0.24917(8) 0.0427(4) Uani d . 1
C C5 0.88694(16) 0.2302(3) 0.06671(7) 0.0434(4) Uani d . 1
C C15 0.4414(2) -0.0722(4) 0.28999(10) 0.0629(6) Uani d . 1
H H15A 0.4748 -0.2092 0.2867 0.076 Uiso calc R 1
C C19 0.4049(2) 0.2855(4) 0.25517(10) 0.0639(6) Uani d . 1
H H19A 0.4146 0.3929 0.2282 0.077 Uiso calc R 1
C C18 0.3413(2) 0.3295(5) 0.30073(11) 0.0745(7) Uani d . 1
H H18A 0.3064 0.4651 0.3041 0.089 Uiso calc R 1
C C17 0.3294(2) 0.1747(5) 0.34085(10) 0.0749(7) Uani d . 1
H H17A 0.2872 0.2055 0.3720 0.090 Uiso calc R 1
C C13 0.4239(3) 0.2807(4) 0.10951(11) 0.0895(10) Uani d . 1
H H13A 0.4401 0.3983 0.1336 0.107 Uiso calc R 1
C C9 0.4396(2) -0.0901(4) 0.08827(10) 0.0731(7) Uani d . 1
H H9A 0.4651 -0.2298 0.0981 0.088 Uiso calc R 1
C C16 0.3788(2) -0.0252(5) 0.33597(11) 0.0811(8) Uani d . 1
H H16A 0.3702 -0.1303 0.3637 0.097 Uiso calc R 1
C C11 0.3392(2) 0.1442(5) 0.02213(10) 0.0776(7) Uani d . 1
H H11A 0.2963 0.1663 -0.0124 0.093 Uiso calc R 1
C C12 0.3615(3) 0.3131(5) 0.05830(11) 0.1014(11) Uani d . 1
H H12A 0.3343 0.4516 0.0483 0.122 Uiso calc R 1
C C10 0.3794(3) -0.0550(5) 0.03645(12) 0.0908(9) Uani d . 1
H H10A 0.3664 -0.1701 0.0112 0.109 Uiso calc R 1

loop_
_atom_site_aniso_label
_atom_site_aniso_U_11
_atom_site_aniso_U_22
_atom_site_aniso_U_33
_atom_site_aniso_U_12
_atom_site_aniso_U_13
_atom_site_aniso_U_23
P1 0.0299(3) 0.0363(3) 0.0445(3) 0.00144(16) -0.00065(17) -0.00121(17)
O2 0.0369(6) 0.0495(7) 0.0398(6) -0.0070(5) -0.0025(5) 0.0025(5)
O1 0.0392(7) 0.0387(6) 0.0618(8) 0.0022(5) -0.0055(5) -0.0026(5)
C1 0.0344(8) 0.0367(8) 0.0393(8) -0.0010(6) 0.0013(6) -0.0018(6)
N1 0.0627(11) 0.0509(9) 0.0488(9) -0.0114(8) 0.0165(8) -0.0064(7)
C2 0.0336(8) 0.0384(8) 0.0383(8) -0.0024(6) -0.0007(6) -0.0020(6)
C3 0.0446(10) 0.0401(8) 0.0460(9) 0.0038(7) 0.0068(7) 0.0062(7)
C8 0.0301(8) 0.0507(10) 0.0464(9) 0.0019(7) -0.0016(7) -0.0043(7)
O4 0.0949(12) 0.0740(10) 0.0411(8) -0.0109(9) 0.0153(7) 0.0058(7)
O3 0.0557(9) 0.0734(10) 0.0721(10) -0.0051(8) 0.0245(7) -0.0092(8)
C6 0.0600(12) 0.0468(10) 0.0451(10) 0.0037(9) 0.0050(8) 0.0104(8)
C7 0.0490(10) 0.0434(9) 0.0501(10) 0.0093(8) 0.0059(8) 0.0046(8)
C4 0.0454(10) 0.0451(9) 0.0481(10) 0.0064(8) 0.0086(8) 0.0005(8)
C14 0.0293(8) 0.0519(10) 0.0466(9) -0.0011(7) 0.0017(7) -0.0005(8)
C5 0.0450(10) 0.0481(9) 0.0375(8) -0.0058(8) 0.0067(7) -0.0021(7)
C15 0.0573(13) 0.0726(14) 0.0594(12) 0.0065(11) 0.0085(10) 0.0136(11)
C19 0.0603(13) 0.0618(13) 0.0723(14) 0.0109(10) 0.0223(10) 0.0035(11)
C18 0.0613(14) 0.0851(17) 0.0795(16) 0.0137(12) 0.0211(12) -0.0102(14)
C17 0.0520(13) 0.118(2) 0.0567(13) 0.0025(13) 0.0148(10) -0.0095(14)
C13 0.129(2) 0.0663(15) 0.0662(14) 0.0418(16) -0.0377(15) -0.0164(12)
C9 0.0922(17) 0.0563(13) 0.0665(14) -0.0010(12) -0.0206(13) -0.0084(10)
C16 0.0723(17) 0.117(2) 0.0559(13) 0.0064(15) 0.0149(12) 0.0215(14)
C11 0.0684(15) 0.0986(19) 0.0613(14) 0.0091(14) -0.0247(11) -0.0021(13)
C12 0.134(3) 0.0882(19) 0.0740(17) 0.0531(19) -0.0420(17) -0.0096(14)
C10 0.116(2) 0.0816(18) 0.0688(16) -0.0099(17) -0.0339(16) -0.0169(13)

loop_
_atom_type_symbol
_atom_type_description
_atom_type_scat_dispersion_real
_atom_type_scat_dispersion_imag
_atom_type_scat_source
C C 0.0033 0.0016 'International Tables Vol C Tables 4.2.6.8 and 6.1.1.4'
H H 0.0000 0.0000 'International Tables Vol C Tables 4.2.6.8 and 6.1.1.4'
N N 0.0061 0.0033 'International Tables Vol C Tables 4.2.6.8 and 6.1.1.4'
O O 0.0106 0.0060 'International Tables Vol C Tables 4.2.6.8 and 6.1.1.4'
P P 0.1023 0.0942 'International Tables Vol C Tables 4.2.6.8 and 6.1.1.4'

loop_
_geom_angle_atom_site_label_1
_geom_angle_atom_site_label_2
_geom_angle_atom_site_label_3
_geom_angle
_geom_angle_publ_flag
O1 P1 C8 111.01(8) no
O1 P1 C14 112.27(8) no
C8 P1 C14 109.53(8) no
O1 P1 C1 112.61(7) no
C8 P1 C1 107.87(8) no
C14 P1 C1 103.18(8) no
C1 O2 H2A 109.5 no
O2 C1 C2 113.74(13) no
O2 C1 P1 100.82(10) no
C2 C1 P1 114.44(11) no
O2 C1 H1B 109.2 no
C2 C1 H1B 109.2 no
P1 C1 H1B 109.2 no
O3 N1 O4 124.31(17) no
O3 N1 C5 117.79(16) no
O4 N1 C5 117.90(18) no
C7 C2 C3 119.43(16) no
C7 C2 C1 119.71(15) no
C3 C2 C1 120.82(15) no
C4 C3 C2 120.54(16) no
C4 C3 H3A 119.7 no
C2 C3 H3A 119.7 no
C13 C8 C9 117.95(19) no
C13 C8 P1 124.92(15) no
C9 C8 P1 117.13(16) no
C5 C6 C7 118.35(16) no
C5 C6 H6A 120.8 no
C7 C6 H6A 120.8 no
C6 C7 C2 120.72(16) no
C6 C7 H7A 119.6 no
C2 C7 H7A 119.6 no
C5 C4 C3 118.35(16) no
C5 C4 H4A 120.8 no
C3 C4 H4A 120.8 no
C15 C14 C19 118.92(19) no
C15 C14 P1 118.05(16) no
C19 C14 P1 122.97(15) no
C6 C5 C4 122.57(16) no
C6 C5 N1 118.07(16) no
C4 C5 N1 119.35(16) no
C14 C15 C16 120.2(2) no
C14 C15 H15A 119.9 no
C16 C15 H15A 119.9 no
C18 C19 C14 120.4(2) no
C18 C19 H19A 119.8 no
C14 C19 H19A 119.8 no
C17 C18 C19 119.9(2) no
C17 C18 H18A 120.1 no
C19 C18 H18A 120.1 no
C18 C17 C16 120.6(2) no
C18 C17 H17A 119.7 no
C16 C17 H17A 119.7 no
C8 C13 C12 120.8(2) no
C8 C13 H13A 119.6 no
C12 C13 H13A 119.6 no
C8 C9 C10 120.8(2) no
C8 C9 H9A 119.6 no
C10 C9 H9A 119.6 no
C17 C16 C15 120.0(2) no
C17 C16 H16A 120.0 no
C15 C16 H16A 120.0 no
C10 C11 C12 119.6(2) no
C10 C11 H11A 120.2 no
C12 C11 H11A 120.2 no
C11 C12 C13 120.3(3) no
C11 C12 H12A 119.8 no
C13 C12 H12A 119.8 no
C11 C10 C9 120.4(2) no
C11 C10 H10A 119.8 no
C9 C10 H10A 119.8 no

loop_
_geom_bond_atom_site_label_1
_geom_bond_atom_site_label_2
_geom_bond_distance
_geom_bond_publ_flag
P1 O1 1.4848(13) no
P1 C8 1.7927(18) no
P1 C14 1.7950(18) no
P1 C1 1.8324(17) no
O2 C1 1.4110(19) no
O2 H2A 0.82 no
C1 C2 1.497(2) no
C1 H1B 0.98 no
N1 O3 1.214(2) no
N1 O4 1.217(2) no
N1 C5 1.460(2) no
C2 C7 1.380(2) no
C2 C3 1.381(2) no
C3 C4 1.372(2) no
C3 H3A 0.93 no
C8 C13 1.364(3) no
C8 C9 1.369(3) no
C6 C5 1.367(3) no
C6 C7 1.370(3) no
C6 H6A 0.93 no
C7 H7A 0.93 no
C4 C5 1.371(3) no
C4 H4A 0.93 no
C14 C15 1.370(3) no
C14 C19 1.384(3) no
C15 C16 1.377(3) no
C15 H15A 0.93 no
C19 C18 1.372(3) no
C19 H19A 0.93 no
C18 C17 1.357(4) no
C18 H18A 0.93 no
C17 C16 1.360(4) no
C17 H17A 0.93 no
C13 C12 1.372(3) no
C13 H13A 0.93 no
C9 C10 1.375(3) no
C9 H9A 0.93 no
C16 H16A 0.93 no
C11 C10 1.341(4) no
C11 C12 1.355(4) no
C11 H11A 0.93 no
C12 H12A 0.93 no
C10 H10A 0.93 no

loop_
_geom_hbond_atom_site_label_D
_geom_hbond_atom_site_label_H
_geom_hbond_atom_site_label_A
_geom_hbond_site_symmetry_A
_geom_hbond_distance_DH
_geom_hbond_distance_HA
_geom_hbond_distance_DA
_geom_hbond_angle_DHA
O2 H2A O1 2_655 0.82 1.93 2.696(2) 156
C1 H1B O2 2_655 0.98 2.47 3.050(2) 117

loop_
_geom_torsion_atom_site_label_1
_geom_torsion_atom_site_label_2
_geom_torsion_atom_site_label_3
_geom_torsion_atom_site_label_4
_geom_torsion
_geom_torsion_publ_flag
O1 P1 C1 O2 -53.69(12) no
C8 P1 C1 O2 -176.54(10) no
C14 P1 C1 O2 67.59(11) no
O1 P1 C1 C2 68.80(13) no
C8 P1 C1 C2 -54.05(14) no
C14 P1 C1 C2 -169.92(12) no
O2 C1 C2 C7 -137.88(16) no
P1 C1 C2 C7 106.95(16) no
O2 C1 C2 C3 39.7(2) no
P1 C1 C2 C3 -75.50(18) no
C7 C2 C3 C4 0.5(3) no
C1 C2 C3 C4 -177.09(15) no
O1 P1 C8 C13 -175.0(2) no
C14 P1 C8 C13 60.4(2) no
C1 P1 C8 C13 -51.2(2) no
O1 P1 C8 C9 4.7(2) no
C14 P1 C8 C9 -119.80(18) no
C1 P1 C8 C9 128.57(18) no
C5 C6 C7 C2 -1.9(3) no
C3 C2 C7 C6 1.5(3) no
C1 C2 C7 C6 179.06(16) no
C2 C3 C4 C5 -1.9(3) no
O1 P1 C14 C15 5.97(18) no
C8 P1 C14 C15 129.77(17) no
C1 P1 C14 C15 -115.55(16) no
O1 P1 C14 C19 -176.95(16) no
C8 P1 C14 C19 -53.15(19) no
C1 P1 C14 C19 61.53(18) no
C7 C6 C5 C4 0.3(3) no
C7 C6 C5 N1 -178.21(17) no
C3 C4 C5 C6 1.6(3) no
C3 C4 C5 N1 -179.93(16) no
O3 N1 C5 C6 143.53(19) no
O4 N1 C5 C6 -36.5(2) no
O3 N1 C5 C4 -35.0(2) no
O4 N1 C5 C4 144.94(18) no
C19 C14 C15 C16 0.4(3) no
P1 C14 C15 C16 177.59(19) no
C15 C14 C19 C18 -1.3(3) no
P1 C14 C19 C18 -178.36(19) no
C14 C19 C18 C17 1.6(4) no
C19 C18 C17 C16 -0.9(4) no
C9 C8 C13 C12 1.6(4) no
P1 C8 C13 C12 -178.6(3) no
C13 C8 C9 C10 0.0(4) no
P1 C8 C9 C10 -179.8(2) no
C18 C17 C16 C15 -0.1(4) no
C14 C15 C16 C17 0.3(4) no
C10 C11 C12 C13 -0.6(5) no
C8 C13 C12 C11 -1.3(5) no
C12 C11 C10 C9 2.1(5) no
C8 C9 C10 C11 -1.8(5) no

loop_
_cod_related_entry_id
_cod_related_entry_database
_cod_related_entry_code
1 ChemSpider 3073860
